data_4336741
loop_
_publ_author_name
'Klaus Pokorny'
'Matthias Schmeisser'
'Frank Hampel'
'Achim Zahl'
'Ralph Puchta'
'Rudi van Eldik'

_publ_contact_author_name
;
;
_publ_section_title
;
 Coordination of Terpyridine to Li+ in Two Different Ionic Liquids
;
_journal_name_full 'Inorganic Chemistry'
_journal_page_first 13167
_journal_page_last 13178
_journal_paper_doi 10.1021/ic4020724
_journal_volume 52
_journal_year 2013
_chemical_formula_moiety 'C17 H11 F6 Li N4 O4 S2'
_chemical_formula_sum 'C17 H11 F6 Li N4 O4 S2'
_chemical_formula_weight 520.36
_chemical_name_systematic
;
 ? 
;
_space_group_crystal_system monoclinic
_space_group_IT_number 14
_space_group_name_Hall '-P 2yn'
_space_group_name_H-M_alt 'P 1 21/n 1'
_symmetry_space_group_name_Hall '-P 2yn'
_symmetry_space_group_name_H-M 'P 1 21/n 1'
_atom_sites_solution_hydrogens geom
_atom_sites_solution_primary direct
_atom_sites_solution_secondary difmap
_audit_creation_date 2012-05-09
_audit_creation_method
;
  Olex2 1.2
  (compiled 2012.05.09 svn.r2324, GUI svn.r4230)
;
_cell_angle_alpha 90.00
_cell_angle_beta 101.160(2)
_cell_angle_gamma 90.00
_cell_formula_units_Z 4
_cell_length_a 9.7851(2)
_cell_length_b 17.2371(4)
_cell_length_c 13.0780(3)
_cell_measurement_reflns_used 3186
_cell_measurement_temperature 173.00(10)
_cell_measurement_theta_max 26.3153
_cell_measurement_theta_min 3.1121
_cell_volume 2164.11(8)
_computing_cell_refinement
;
CrysAlisPro, Agilent Technologies,
Version 1.171.35.21 (release 20-01-2012 CrysAlis171 .NET)
(compiled Jan 23 2012,18:06:46)
;
_computing_data_collection
;
CrysAlisPro, Agilent Technologies,
Version 1.171.35.21 (release 20-01-2012 CrysAlis171 .NET)
(compiled Jan 23 2012,18:06:46)
;
_computing_data_reduction
;
CrysAlisPro, Agilent Technologies,
Version 1.171.35.21 (release 20-01-2012 CrysAlis171 .NET)
(compiled Jan 23 2012,18:06:46)
;
_computing_molecular_graphics
;
O. V. Dolomanov, L. J. Bourhis, R. J. Gildea, J. A. K. Howard and H. Puschmann,
OLEX2: a complete structure solution, refinement and analysis program.
J. Appl. Cryst. (2009). 42, 339-341.
;
_computing_publication_material
;
O. V. Dolomanov, L. J. Bourhis, R. J. Gildea, J. A. K. Howard and H. Puschmann,
OLEX2: a complete structure solution, refinement and analysis program.
J. Appl. Cryst. (2009). 42, 339-341.
;
_computing_structure_refinement
;
SHELXL, G.M. Sheldrick, Acta Cryst.
(2008). A64, 112-122
;
_computing_structure_solution
;
SHELXS, G.M. Sheldrick, Acta Cryst.
(2008). A64, 112-122
;
_diffrn_ambient_temperature 173.00(10)
_diffrn_detector_area_resol_mean 10.6144
_diffrn_measured_fraction_theta_full 0.991
_diffrn_measured_fraction_theta_max 0.991
_diffrn_measurement_details
;
  1 omega  -20.00   32.00   1.0000   10.1400
omega____ theta____ kappa____ phi______ frames
    -      -20.0889  -99.0000  -60.0000 52

  2 omega -123.00  -72.00   1.0000   10.1400
omega____ theta____ kappa____ phi______ frames
    -      -20.0889 -178.0000   60.0000 51

  3 omega  -51.00   48.00   1.0000   10.1400
omega____ theta____ kappa____ phi______ frames
    -       21.8076  -38.0000    0.0000 99
;
_diffrn_measurement_device_type 'SuperNova, Dual, Cu at zero, Atlas'
_diffrn_measurement_method '\w scans'
_diffrn_orient_matrix_UB_11 -0.0243911000
_diffrn_orient_matrix_UB_12 -0.0014507000
_diffrn_orient_matrix_UB_13 -0.0546587000
_diffrn_orient_matrix_UB_21 0.0365638000
_diffrn_orient_matrix_UB_22 -0.0353058000
_diffrn_orient_matrix_UB_23 -0.0023591000
_diffrn_orient_matrix_UB_31 -0.0593976000
_diffrn_orient_matrix_UB_32 -0.0211092000
_diffrn_orient_matrix_UB_33 0.0077381000
_diffrn_radiation_monochromator mirror
_diffrn_radiation_type 'Mo K\a'
_diffrn_radiation_wavelength 0.7107
_diffrn_reflns_av_R_equivalents 0.0322
_diffrn_reflns_av_unetI/netI 0.0530
_diffrn_reflns_limit_h_max 12
_diffrn_reflns_limit_h_min -11
_diffrn_reflns_limit_k_max 16
_diffrn_reflns_limit_k_min -21
_diffrn_reflns_limit_l_max 15
_diffrn_reflns_limit_l_min -16
_diffrn_reflns_number 7200
_diffrn_reflns_theta_full 26.37
_diffrn_reflns_theta_max 26.37
_diffrn_reflns_theta_min 3.12
_diffrn_source 'SuperNova (Mo) x-ray Source'
_exptl_absorpt_coefficient_mu 0.330
_exptl_absorpt_correction_T_max 0.986
_exptl_absorpt_correction_T_min 0.983
_exptl_absorpt_correction_type analytical
_exptl_absorpt_process_details
;
CrysAlisPro, Agilent Technologies,
Version 1.171.35.21 (release 20-01-2012 CrysAlis171 .NET)
(compiled Jan 23 2012,18:06:46)
Analytical numeric absorption correction using a multifaceted crystal
            model based on expressions derived by R.C. Clark & J.S. Reid.
(Clark, R. C. & Reid, J. S. (1995). Acta Cryst. A51, 887-897)
;
_exptl_crystal_colour 'clear light colourless'
_exptl_crystal_colour_lustre clear
_exptl_crystal_colour_modifier light
_exptl_crystal_colour_primary colourless
_exptl_crystal_density_diffrn 1.597
_exptl_crystal_description block
_exptl_crystal_F_000 1048
_exptl_crystal_recrystallization_method 'crystallized from [emim][NTF2]'
_exptl_crystal_size_max 0.2931
_exptl_crystal_size_mid 0.2111
_exptl_crystal_size_min 0.1804
_refine_diff_density_max 0.290
_refine_diff_density_min -0.464
_refine_diff_density_rms 0.068
_refine_ls_extinction_method none
_refine_ls_goodness_of_fit_ref 1.046
_refine_ls_hydrogen_treatment mixed
_refine_ls_matrix_type full
_refine_ls_number_parameters 307
_refine_ls_number_reflns 4388
_refine_ls_number_restraints 0
_refine_ls_restrained_S_all 1.046
_refine_ls_R_factor_all 0.0569
_refine_ls_R_factor_gt 0.0438
_refine_ls_shift/su_max 0.029
_refine_ls_shift/su_mean 0.002
_refine_ls_structure_factor_coef Fsqd
_refine_ls_weighting_details 'calc w=1/[\s^2^(Fo^2^)+(0.0460P)^2^+0.8563P] where P=(Fo^2^+2Fc^2^)/3'
_refine_ls_weighting_scheme calc
_refine_ls_wR_factor_gt 0.1042
_refine_ls_wR_factor_ref 0.1155
_reflns_number_gt 3546
_reflns_number_total 4388
_reflns_threshold_expression >2sigma(I)
_cod_data_source_file ic4020724_si_002.cif
_cod_data_source_block ac_ms02
_cod_original_cell_volume 2164.11(9)
_cod_database_code 4336741
_chemical_oxdiff_formula 'C32 H22 F6 Li N7 O4 S2'
_reflns_odcompleteness_completeness 98.69
_reflns_odcompleteness_iscentric 1
_reflns_odcompleteness_theta 26.32

loop_
_space_group_symop_id
_space_group_symop_operation_xyz
1 'x, y, z'
2 '-x+1/2, y+1/2, -z+1/2'
3 '-x, -y, -z'
4 'x-1/2, -y-1/2, z-1/2'

loop_
_atom_site_label
_atom_site_type_symbol
_atom_site_fract_x
_atom_site_fract_y
_atom_site_fract_z
_atom_site_U_iso_or_equiv
_atom_site_adp_type
_atom_site_occupancy
_atom_site_symmetry_multiplicity
_atom_site_calc_flag
_atom_site_refinement_flags
Li1 Li 0.1951(4) 0.3679(2) 0.9659(3) 0.0258(8) Uani 1 1 d .
C1 C -0.1070(2) 0.17468(14) 0.85668(19) 0.0320(5) Uani 1 1 d .
C2 C -0.0767(4) 0.33612(18) 0.5364(2) 0.0558(9) Uani 1 1 d .
C12 C 0.3389(3) 0.34974(15) 0.76599(19) 0.0341(6) Uani 1 1 d .
H12 H 0.3059 0.2990 0.7625 0.041 Uiso 1 1 calc R
C13 C 0.4121(3) 0.37393(16) 0.6911(2) 0.0426(7) Uani 1 1 d .
H13 H 0.4284 0.3403 0.6392 0.051 Uiso 1 1 calc R
C14 C 0.4596(3) 0.44867(16) 0.6954(2) 0.0483(7) Uani 1 1 d .
H14 H 0.5089 0.4667 0.6462 0.058 Uiso 1 1 calc R
C15 C 0.4339(3) 0.49707(15) 0.7737(2) 0.0392(6) Uani 1 1 d .
H15 H 0.4647 0.5482 0.7773 0.047 Uiso 1 1 calc R
C16 C 0.3613(2) 0.46846(13) 0.84674(17) 0.0248(5) Uani 1 1 d .
C22 C 0.3308(2) 0.51637(13) 0.93452(17) 0.0234(5) Uani 1 1 d .
C23 C 0.3827(2) 0.59046(13) 0.95820(19) 0.0288(5) Uani 1 1 d .
H23 H 0.4415 0.6137 0.9192 0.035 Uiso 1 1 calc R
C24 C 0.3449(2) 0.62892(13) 1.04131(19) 0.0297(5) Uani 1 1 d .
H24 H 0.3785 0.6786 1.0587 0.036 Uiso 1 1 calc R
C25 C 0.2576(2) 0.59382(13) 1.09844(18) 0.0280(5) Uani 1 1 d .
H25 H 0.2310 0.6195 1.1541 0.034 Uiso 1 1 calc R
C26 C 0.2100(2) 0.51917(12) 1.07096(16) 0.0213(4) Uani 1 1 d .
C32 C 0.1139(2) 0.47452(12) 1.12419(16) 0.0218(4) Uani 1 1 d .
C33 C 0.0637(2) 0.50339(14) 1.20916(18) 0.0304(5) Uani 1 1 d .
H33 H 0.0902 0.5523 1.2359 0.037 Uiso 1 1 calc R
C34 C -0.0260(3) 0.45842(15) 1.25312(19) 0.0356(6) Uani 1 1 d .
H34 H -0.0607 0.4767 1.3100 0.043 Uiso 1 1 calc R
C35 C -0.0640(2) 0.38631(14) 1.21215(18) 0.0322(5) Uani 1 1 d .
H35 H -0.1245 0.3550 1.2405 0.039 Uiso 1 1 calc R
C36 C -0.0098(2) 0.36182(14) 1.12790(18) 0.0285(5) Uani 1 1 d .
H36 H -0.0359 0.3132 1.0999 0.034 Uiso 1 1 calc R
N1 N -0.11481(19) 0.29448(11) 0.72496(14) 0.0261(4) Uani 1 1 d .
N11 N 0.31308(18) 0.39499(11) 0.84286(15) 0.0263(4) Uani 1 1 d .
N21 N 0.24763(17) 0.48151(10) 0.99102(13) 0.0213(4) Uani 1 1 d .
N31 N 0.07806(17) 0.40392(10) 1.08412(14) 0.0233(4) Uani 1 1 d .
O1 O 0.06023(17) 0.29216(10) 0.88380(13) 0.0344(4) Uani 1 1 d .
O2 O 0.08563(16) 0.19729(10) 0.74810(13) 0.0326(4) Uani 1 1 d .
O3 O -0.31652(19) 0.31172(12) 0.58582(15) 0.0523(5) Uani 1 1 d .
O4 O -0.16559(15) 0.20049(9) 0.57128(12) 0.0301(4) Uani 1 1 d .
F6 F -0.18838(16) 0.13408(9) 0.78369(12) 0.0478(4) Uani 1 1 d .
F7 F -0.18452(19) 0.21068(10) 0.91403(15) 0.0608(5) Uani 1 1 d .
F8 F -0.02532(17) 0.12538(9) 0.91709(13) 0.0502(4) Uani 1 1 d .
F13 F -0.1218(3) 0.32696(14) 0.43579(14) 0.0918(8) Uani 1 1 d .
F14 F -0.0833(3) 0.41031(11) 0.55880(17) 0.0943(8) Uani 1 1 d .
F15 F 0.0558(2) 0.31406(14) 0.55836(17) 0.0853(7) Uani 1 1 d .
S1 S -0.00222(5) 0.24433(3) 0.79803(4) 0.02411(15) Uani 1 1 d .
S2 S -0.18248(6) 0.27754(3) 0.60781(4) 0.02766(16) Uani 1 1 d .

loop_
_atom_site_aniso_label
_atom_site_aniso_U_11
_atom_site_aniso_U_22
_atom_site_aniso_U_33
_atom_site_aniso_U_23
_atom_site_aniso_U_13
_atom_site_aniso_U_12
Li1 0.0297(19) 0.0243(19) 0.0232(19) -0.0006(16) 0.0047(14) 0.0002(15)
C1 0.0411(13) 0.0262(12) 0.0278(13) -0.0038(11) 0.0049(10) -0.0044(10)
C2 0.098(3) 0.0440(18) 0.0271(15) -0.0040(13) 0.0166(15) -0.0197(17)
C12 0.0423(14) 0.0290(13) 0.0331(13) -0.0055(11) 0.0124(11) -0.0030(11)
C13 0.0570(17) 0.0427(15) 0.0343(15) -0.0078(13) 0.0245(13) 0.0001(13)
C14 0.0669(18) 0.0443(16) 0.0433(16) 0.0047(14) 0.0345(14) -0.0017(14)
C15 0.0523(16) 0.0279(13) 0.0438(15) 0.0026(12) 0.0251(13) -0.0014(11)
C16 0.0272(11) 0.0222(11) 0.0250(12) 0.0024(9) 0.0054(9) 0.0014(9)
C22 0.0225(10) 0.0235(11) 0.0234(11) 0.0021(9) 0.0022(8) 0.0019(9)
C23 0.0264(11) 0.0242(12) 0.0355(13) 0.0035(10) 0.0056(9) -0.0028(9)
C24 0.0292(12) 0.0212(11) 0.0377(14) -0.0032(10) 0.0037(10) -0.0031(9)
C25 0.0295(11) 0.0225(11) 0.0314(13) -0.0064(10) 0.0047(9) -0.0004(9)
C26 0.0197(10) 0.0215(11) 0.0213(11) -0.0004(9) 0.0000(8) 0.0023(8)
C32 0.0207(10) 0.0219(11) 0.0210(11) 0.0017(9) -0.0001(8) 0.0031(8)
C33 0.0349(12) 0.0283(12) 0.0288(13) -0.0045(10) 0.0079(10) 0.0002(10)
C34 0.0392(13) 0.0439(15) 0.0265(13) -0.0025(12) 0.0132(10) 0.0014(11)
C35 0.0327(12) 0.0367(14) 0.0287(13) 0.0052(11) 0.0098(10) -0.0020(10)
C36 0.0315(12) 0.0260(12) 0.0276(12) 0.0014(10) 0.0043(9) -0.0042(9)
N1 0.0366(10) 0.0223(10) 0.0182(9) -0.0044(8) 0.0023(8) 0.0041(8)
N11 0.0288(10) 0.0260(10) 0.0251(10) -0.0020(8) 0.0073(7) 0.0002(8)
N21 0.0216(8) 0.0199(9) 0.0222(9) 0.0004(8) 0.0034(7) 0.0013(7)
N31 0.0237(9) 0.0232(9) 0.0219(9) -0.0001(8) 0.0018(7) -0.0005(7)
O1 0.0442(9) 0.0303(9) 0.0247(9) -0.0071(8) -0.0032(7) -0.0101(8)
O2 0.0303(8) 0.0330(9) 0.0341(10) -0.0067(8) 0.0050(7) 0.0029(7)
O3 0.0502(11) 0.0613(13) 0.0391(11) -0.0103(10) -0.0071(9) 0.0273(10)
O4 0.0312(8) 0.0294(9) 0.0277(9) -0.0083(7) 0.0008(6) -0.0010(7)
F6 0.0519(9) 0.0476(10) 0.0388(9) -0.0005(8) -0.0036(7) -0.0270(7)
F7 0.0827(13) 0.0455(10) 0.0699(13) -0.0015(9) 0.0534(11) -0.0027(9)
F8 0.0644(10) 0.0367(9) 0.0431(9) 0.0135(8) -0.0059(7) -0.0075(8)
F13 0.166(2) 0.0886(16) 0.0221(9) -0.0009(10) 0.0225(11) -0.0463(15)
F14 0.189(3) 0.0385(11) 0.0590(13) -0.0019(10) 0.0343(15) -0.0343(13)
F15 0.0766(14) 0.1097(18) 0.0796(15) -0.0009(14) 0.0405(12) -0.0394(13)
S1 0.0283(3) 0.0218(3) 0.0208(3) -0.0047(2) 0.0011(2) -0.0033(2)
S2 0.0341(3) 0.0278(3) 0.0197(3) -0.0043(2) 0.0017(2) 0.0030(2)

loop_
_atom_type_symbol
_atom_type_description
_atom_type_scat_dispersion_real
_atom_type_scat_dispersion_imag
_atom_type_scat_source
C C 0.0033 0.0016 'International Tables Vol C Tables 4.2.6.8 and 6.1.1.4'
H H 0.0000 0.0000 'International Tables Vol C Tables 4.2.6.8 and 6.1.1.4'
Li Li -0.0003 0.0001 'International Tables Vol C Tables 4.2.6.8 and 6.1.1.4'
N N 0.0061 0.0033 'International Tables Vol C Tables 4.2.6.8 and 6.1.1.4'
O O 0.0106 0.0060 'International Tables Vol C Tables 4.2.6.8 and 6.1.1.4'
F F 0.0171 0.0103 'International Tables Vol C Tables 4.2.6.8 and 6.1.1.4'
S S 0.1246 0.1234 'International Tables Vol C Tables 4.2.6.8 and 6.1.1.4'

loop_
_exptl_crystal_face_index_h
_exptl_crystal_face_index_k
_exptl_crystal_face_index_l
_exptl_crystal_face_perp_dist
_exptl_oxdiff_crystal_face_indexfrac_h
_exptl_oxdiff_crystal_face_indexfrac_k
_exptl_oxdiff_crystal_face_indexfrac_l
_exptl_oxdiff_crystal_face_x
_exptl_oxdiff_crystal_face_y
_exptl_oxdiff_crystal_face_z
-10 16 -1 0.1054 -10.0723 15.8795 -0.9726 0.2758 -0.9266 0.2555
-8 15 -7 0.1025 -8.2680 15.0670 -7.0152 0.5632 -0.8177 0.1188
-2 15 -13 0.1109 -1.6176 15.4671 -13.3724 0.7479 -0.5737 -0.3339
8 -19 2 0.1065 7.6138 -19.4134 2.3260 -0.2847 0.9583 -0.0244
5 -18 9 0.0948 4.9207 -18.4842 8.5328 -0.5596 0.8124 0.1639
6 -12 12 0.1164 5.9556 -11.8698 12.1805 -0.7938 0.6081 -0.0089
-6 12 -12 0.1180 -5.9556 11.8698 -12.1805 0.7938 -0.6081 0.0089
-12 -13 6 0.1295 -12.0002 -12.9995 5.9998 -0.0164 0.0060 1.0336
-11 -11 -4 0.0998 -11.0002 -10.9994 -4.0001 0.5029 -0.0044 0.8546
-8 -1 17 0.1190 -8.0000 -1.0000 16.9998 -0.7326 -0.2973 0.6278
8 1 -17 0.1190 8.0000 1.0000 -16.9998 0.7326 0.2973 -0.6278
-4 -13 -13 0.1056 -4.0002 -12.9995 -13.0000 0.8270 0.3434 0.4114
4 13 13 0.1056 4.0002 12.9995 13.0000 -0.8270 -0.3434 -0.4114
9 -14 -11 0.1038 9.0000 -14.0000 -11.0001 0.4020 0.8493 -0.3242
-9 14 11 0.1038 -9.0000 14.0000 11.0001 -0.4020 -0.8493 0.3242
2 -21 8 0.0902 1.9999 -20.9999 7.9997 -0.4556 0.7957 0.3864
-2 21 -8 0.0902 -1.9999 20.9999 -7.9997 0.4556 -0.7957 -0.3864
-3 -8 17 0.1088 -3.0000 -8.0000 16.9997 -0.8444 0.1327 0.4786
3 8 -17 0.1088 3.0000 8.0000 -16.9997 0.8444 -0.1327 -0.4786
11 -11 -8 0.1043 11.0000 -11.0001 -8.0001 0.1849 0.8094 -0.4831
-14 3 5 0.0993 -14.0001 3.0004 5.0000 0.0638 -0.6296 0.8069

loop_
_geom_angle_atom_site_label_1
_geom_angle_atom_site_label_2
_geom_angle_atom_site_label_3
_geom_angle
_geom_angle_site_symmetry_1
_geom_angle_site_symmetry_3
N21 Li1 N11 76.24(14) . .
N21 Li1 N31 76.26(14) . .
N21 Li1 O4 108.78(18) . 4_666
N31 Li1 N11 151.2(2) . .
O1 Li1 N11 97.49(17) . .
O1 Li1 N21 146.0(2) . .
O1 Li1 N31 100.52(16) . .
O1 Li1 O4 105.16(18) . 4_666
O4 Li1 N11 103.46(16) 4_666 .
O4 Li1 N31 93.30(16) 4_666 .
F6 C1 F7 109.2(2) . .
F6 C1 F8 107.60(19) . .
F6 C1 S1 110.57(16) . .
F7 C1 S1 110.97(16) . .
F8 C1 F7 108.1(2) . .
F8 C1 S1 110.34(16) . .
F13 C2 F14 108.6(3) . .
F13 C2 F15 107.9(3) . .
F13 C2 S2 109.4(2) . .
F14 C2 F15 108.5(3) . .
F14 C2 S2 111.5(2) . .
F15 C2 S2 110.9(2) . .
N11 C12 C13 123.8(2) . .
C14 C13 C12 118.2(2) . .
C13 C14 C15 119.4(2) . .
C14 C15 C16 119.1(2) . .
C15 C16 C22 122.6(2) . .
N11 C16 C15 122.0(2) . .
N11 C16 C22 115.36(18) . .
C23 C22 C16 124.25(19) . .
N21 C22 C16 114.14(19) . .
N21 C22 C23 121.6(2) . .
C24 C23 C22 118.3(2) . .
C25 C24 C23 120.2(2) . .
C24 C25 C26 118.5(2) . .
C25 C26 C32 124.56(19) . .
N21 C26 C25 121.4(2) . .
N21 C26 C32 114.07(18) . .
C33 C32 C26 122.8(2) . .
N31 C32 C26 115.25(18) . .
N31 C32 C33 122.0(2) . .
C34 C33 C32 119.0(2) . .
C35 C34 C33 119.5(2) . .
C34 C35 C36 118.1(2) . .
N31 C36 C35 123.7(2) . .
S1 N1 S2 127.12(12) . .
C12 N11 Li1 128.90(18) . .
C12 N11 C16 117.45(19) . .
C16 N11 Li1 113.62(17) . .
C22 N21 Li1 120.19(17) . .
C26 N21 Li1 119.54(17) . .
C26 N21 C22 119.96(19) . .
C32 N31 Li1 113.61(17) . .
C36 N31 Li1 128.15(18) . .
C36 N31 C32 117.75(19) . .
S1 O1 Li1 158.24(15) . .
S2 O4 Li1 129.54(14) . 4_565
N1 S1 C1 103.34(11) . .
O1 S1 C1 103.72(10) . .
O1 S1 N1 107.63(10) . .
O2 S1 C1 104.69(11) . .
O2 S1 N1 116.59(10) . .
O2 S1 O1 118.82(10) . .
N1 S2 C2 102.82(12) . .
O3 S2 C2 105.09(16) . .
O3 S2 N1 108.61(11) . .
O3 S2 O4 118.72(11) . .
O4 S2 C2 103.22(12) . .
O4 S2 N1 116.29(10) . .

loop_
_geom_bond_atom_site_label_1
_geom_bond_atom_site_label_2
_geom_bond_distance
_geom_bond_site_symmetry_2
Li1 N11 2.204(4) .
Li1 N21 2.036(4) .
Li1 N31 2.185(4) .
Li1 O1 2.012(4) .
Li1 O4 2.102(4) 4_666
C1 F6 1.319(3) .
C1 F7 1.320(3) .
C1 F8 1.320(3) .
C1 S1 1.840(2) .
C2 F13 1.314(3) .
C2 F14 1.316(4) .
C2 F15 1.328(4) .
C2 S2 1.827(3) .
C12 C13 1.385(3) .
C12 N11 1.335(3) .
C13 C14 1.367(4) .
C14 C15 1.381(4) .
C15 C16 1.387(3) .
C16 C22 1.491(3) .
C16 N11 1.349(3) .
C22 C23 1.387(3) .
C22 N21 1.343(3) .
C23 C24 1.383(3) .
C24 C25 1.379(3) .
C25 C26 1.391(3) .
C26 C32 1.489(3) .
C26 N21 1.341(3) .
C32 C33 1.391(3) .
C32 N31 1.344(3) .
C33 C34 1.377(3) .
C34 C35 1.376(4) .
C35 C36 1.378(3) .
C36 N31 1.336(3) .
N1 S1 1.5706(19) .
N1 S2 1.5742(18) .
O1 S1 1.4304(16) .
O2 S1 1.4282(16) .
O3 S2 1.4156(18) .
O4 Li1 2.102(4) 4_565
O4 S2 1.4317(16) .
